data_7016966
loop_
_publ_author_name
'Sun, Ya-Guang'
'Jiang, Bing'
'Cui, Tian-Fang'
'Xiong, Gang'
'Smet, Philippe F.'
'Ding, Fu'
'Gao, En-Jun'
'Lv, Tian-Yi'
'Van den Eeckhout, Koen'
'Poelman, Dirk'
'Verpoort, Francis'

_publ_section_title
;
 Solvothermal synthesis, crystal structure, and properties of
 lanthanide-organic frameworks based on thiophene-2,5-dicarboxylic acid.
;
_journal_issue 43
_journal_name_full 'Dalton transactions (Cambridge, England : 2003)'
_journal_page_first 11581
_journal_page_last 11590
_journal_paper_doi 10.1039/c1dt10156k
_journal_volume 40
_journal_year 2011
_chemical_formula_sum 'C6 H4 Eu N O8 S'
_chemical_formula_weight 402.12
_chemical_name_systematic
;
?
;
_space_group_IT_number 14
_symmetry_cell_setting monoclinic
_symmetry_space_group_name_Hall '-P 2ybc'
_symmetry_space_group_name_H-M 'P 1 21/c 1'
_atom_sites_solution_hydrogens geom
_atom_sites_solution_primary direct
_atom_sites_solution_secondary difmap
_audit_creation_method SHELXL-97
_cell_angle_alpha 90.00
_cell_angle_beta 104.12
_cell_angle_gamma 90.00
_cell_formula_units_Z 4
_cell_length_a 9.8814(16)
_cell_length_b 14.1582(9)
_cell_length_c 7.885
_cell_measurement_reflns_used 2093
_cell_measurement_temperature 293(2)
_cell_measurement_theta_max 26
_cell_measurement_theta_min 2.57
_cell_volume 1069.80(19)
_computing_cell_refinement 'Bruker XSCANS'
_computing_data_collection 'Bruker XSCANS'
_computing_data_reduction 'Bruker XSCANS'
_computing_molecular_graphics 'Bruker SHELXTL'
_computing_publication_material 'Bruker SHELXTL'
_computing_structure_refinement 'SHELXL-97 (Sheldrick, 1997)'
_computing_structure_solution 'SHELXS-97 (Sheldrick, 1990)'
_diffrn_ambient_temperature 293(2)
_diffrn_detector_area_resol_mean 0
_diffrn_measured_fraction_theta_full 0.996
_diffrn_measured_fraction_theta_max 0.996
_diffrn_measurement_device_type 'Bruker P4'
_diffrn_measurement_method '\w scans'
_diffrn_radiation_monochromator graphite
_diffrn_radiation_source 'fine-focus sealed tube'
_diffrn_radiation_type MoK\a
_diffrn_radiation_wavelength 0.71073
_diffrn_reflns_av_R_equivalents 0.0294
_diffrn_reflns_av_sigmaI/netI 0.0266
_diffrn_reflns_limit_h_max 12
_diffrn_reflns_limit_h_min -12
_diffrn_reflns_limit_k_max 17
_diffrn_reflns_limit_k_min -17
_diffrn_reflns_limit_l_max 6
_diffrn_reflns_limit_l_min -9
_diffrn_reflns_number 8175
_diffrn_reflns_theta_full 26.00
_diffrn_reflns_theta_max 26.00
_diffrn_reflns_theta_min 2.57
_diffrn_standards_decay_% 0
_diffrn_standards_interval_count 0
_diffrn_standards_interval_time 0
_diffrn_standards_number 0
_exptl_absorpt_coefficient_mu 6.088
_exptl_absorpt_correction_T_max 0.3756
_exptl_absorpt_correction_T_min 0.2624
_exptl_absorpt_correction_type multi-scan
_exptl_absorpt_process_details sadabs
_exptl_crystal_colour 0
_exptl_crystal_density_diffrn 2.497
_exptl_crystal_density_method 'not measured'
_exptl_crystal_description 0
_exptl_crystal_F_000 760
_exptl_crystal_size_max 0.30
_exptl_crystal_size_mid 0.22
_exptl_crystal_size_min 0.20
_refine_diff_density_max 2.149
_refine_diff_density_min -3.014
_refine_diff_density_rms 0.221
_refine_ls_extinction_coef 0.0094(7)
_refine_ls_extinction_expression Fc^*^=kFc[1+0.001xFc^2^\l^3^/sin(2\q)]^-1/4^
_refine_ls_extinction_method SHELXL
_refine_ls_goodness_of_fit_ref 1.067
_refine_ls_hydrogen_treatment mixed
_refine_ls_matrix_type full
_refine_ls_number_parameters 155
_refine_ls_number_reflns 2093
_refine_ls_number_restraints 1
_refine_ls_restrained_S_all 1.069
_refine_ls_R_factor_all 0.0341
_refine_ls_R_factor_gt 0.0323
_refine_ls_shift/su_max 0.010
_refine_ls_shift/su_mean 0.001
_refine_ls_structure_factor_coef Fsqd
_refine_ls_weighting_details 'calc w=1/[\s^2^(Fo^2^)+(0.0501P)^2^+9.9004P] where P=(Fo^2^+2Fc^2^)/3'
_refine_ls_weighting_scheme calc
_refine_ls_wR_factor_gt 0.0881
_refine_ls_wR_factor_ref 0.0892
_reflns_number_gt 1955
_reflns_number_total 2093
_reflns_threshold_expression >2sigma(I)
_cod_data_source_file c1dt10156k.txt
_cod_data_source_block 4
_cod_depositor_comments
;
The following automatic conversions were performed:

'_symmetry_cell_setting' value 'Monoclinic' changed to 'monoclinic'
according to /home/saulius/struct/CIF-dictionaries/cif_core.dic
dictionary named 'cif_core.dic' version 2.4.1 from 2010-06-29.

Automatic conversion script
Id: cif_fix_values 1715 2011-07-08 13:25:40Z adriana 
;
_cod_original_cell_volume 1069.86(19)
_cod_original_sg_symbol_H-M P21/c
_cod_database_code 7016966

loop_
_symmetry_equiv_pos_as_xyz
'x, y, z'
'-x, y+1/2, -z+1/2'
'-x, -y, -z'
'x, -y-1/2, z-1/2'

loop_
_atom_site_label
_atom_site_type_symbol
_atom_site_fract_x
_atom_site_fract_y
_atom_site_fract_z
_atom_site_U_iso_or_equiv
_atom_site_adp_type
_atom_site_occupancy
_atom_site_symmetry_multiplicity
_atom_site_calc_flag
_atom_site_refinement_flags
C1 C 0.7789(7) 0.3940(4) 0.8205(8) 0.0123(13) Uani 1 1 d .
C2 C 0.6645(6) 0.3329(4) 0.7295(8) 0.0102(11) Uani 1 1 d .
C3 C 0.6565(7) 0.2382(5) 0.7440(9) 0.0170(13) Uani 1 1 d .
H3 H 0.7278 0.2011 0.8100 0.020 Uiso 1 1 calc R
C4 C 0.5292(6) 0.2022(4) 0.6491(9) 0.0158(13) Uani 1 1 d .
H4 H 0.5050 0.1387 0.6477 0.019 Uiso 1 1 calc R
C5 C 0.4444(6) 0.2700(4) 0.5591(8) 0.0101(11) Uani 1 1 d .
C6 C 0.3053(6) 0.2595(4) 0.4414(7) 0.0079(11) Uani 1 1 d .
Eu1 Eu 1.09697(3) 0.387515(18) 1.10424(3) 0.00567(16) Uani 1 1 d .
N1 N 0.8849(6) 0.4712(4) 1.2787(8) 0.0256(14) Uani 1 1 d D
O1 O 0.8812(5) 0.3543(3) 0.9190(6) 0.0182(10) Uani 1 1 d .
O2 O 0.7656(4) 0.4804(3) 0.7940(6) 0.0158(9) Uani 1 1 d .
O3 O 0.2438(4) 0.1821(3) 0.4404(5) 0.0103(8) Uani 1 1 d .
O4 O 0.2573(4) 0.3286(3) 0.3496(5) 0.0120(9) Uani 1 1 d .
O6 O 0.9307(4) 0.5134(3) 1.1490(5) 0.0127(9) Uani 1 1 d .
O5 O 0.9634(5) 0.3983(3) 1.3374(6) 0.0126(9) Uani 1 1 d .
O7 O 0.7836(7) 0.4990(5) 1.3351(10) 0.0550(19) Uani 1 1 d D
O8 O 1.0460(5) 0.2233(3) 1.1234(6) 0.0140(9) Uani 1 1 d .
H8A H 0.9819 0.2061 1.1716 0.017 Uiso 1 1 d R
H8B H 1.0920 0.1822 1.0823 0.017 Uiso 1 1 d R
S1 S 0.51914(15) 0.37871(10) 0.5935(2) 0.0108(3) Uani 1 1 d .

loop_
_atom_site_aniso_label
_atom_site_aniso_U_11
_atom_site_aniso_U_22
_atom_site_aniso_U_33
_atom_site_aniso_U_23
_atom_site_aniso_U_13
_atom_site_aniso_U_12
C1 0.008(3) 0.012(3) 0.012(3) 0.000(2) -0.007(2) -0.001(2)
C2 0.006(3) 0.008(3) 0.015(3) 0.002(2) 0.000(2) -0.001(2)
C3 0.012(3) 0.014(3) 0.022(3) 0.004(2) -0.002(2) 0.002(2)
C4 0.012(3) 0.009(3) 0.023(3) 0.002(2) -0.003(2) -0.002(2)
C5 0.009(3) 0.008(3) 0.012(3) 0.001(2) 0.001(2) -0.003(2)
C6 0.006(3) 0.009(3) 0.008(3) -0.001(2) 0.002(2) 0.000(2)
Eu1 0.0044(2) 0.0033(2) 0.0079(2) 0.00030(9) -0.00133(12) 0.00044(9)
N1 0.028(3) 0.018(3) 0.028(3) -0.005(2) 0.000(3) -0.005(3)
O1 0.012(2) 0.009(2) 0.026(3) 0.0033(18) -0.0091(18) 0.0002(18)
O2 0.010(2) 0.007(2) 0.024(2) 0.0035(17) -0.0079(17) -0.0002(16)
O3 0.0064(19) 0.008(2) 0.015(2) 0.0028(16) -0.0004(15) -0.0038(15)
O4 0.009(2) 0.009(2) 0.014(2) 0.0040(16) -0.0057(15) -0.0006(16)
O6 0.017(2) 0.010(2) 0.012(2) 0.0053(16) 0.0055(17) 0.0044(17)
O5 0.015(2) 0.007(2) 0.015(2) 0.0052(16) 0.0022(18) 0.0058(16)
O7 0.051(4) 0.046(4) 0.069(5) -0.003(4) 0.018(4) 0.000(3)
O8 0.018(2) 0.006(2) 0.017(2) 0.0002(16) 0.0014(17) -0.0045(17)
S1 0.0080(7) 0.0059(7) 0.0151(8) 0.0019(5) -0.0038(6) -0.0006(5)

loop_
_atom_type_symbol
_atom_type_description
_atom_type_scat_dispersion_real
_atom_type_scat_dispersion_imag
_atom_type_scat_source
C C 0.0033 0.0016 'International Tables Vol C Tables 4.2.6.8 and 6.1.1.4'
H H 0.0000 0.0000 'International Tables Vol C Tables 4.2.6.8 and 6.1.1.4'
Eu Eu -0.1578 3.6682 'International Tables Vol C Tables 4.2.6.8 and 6.1.1.4'
N N 0.0061 0.0033 'International Tables Vol C Tables 4.2.6.8 and 6.1.1.4'
O O 0.0106 0.0060 'International Tables Vol C Tables 4.2.6.8 and 6.1.1.4'
S S 0.1246 0.1234 'International Tables Vol C Tables 4.2.6.8 and 6.1.1.4'

loop_
_geom_angle_atom_site_label_1
_geom_angle_atom_site_label_2
_geom_angle_atom_site_label_3
_geom_angle
_geom_angle_site_symmetry_1
_geom_angle_site_symmetry_3
O2 C1 O1 125.8(6) . .
O2 C1 C2 117.6(5) . .
O1 C1 C2 116.7(5) . .
C3 C2 C1 126.9(5) . .
C3 C2 S1 112.0(5) . .
C1 C2 S1 121.1(4) . .
C2 C3 C4 112.4(6) . .
C2 C3 H3 123.8 . .
C4 C3 H3 123.8 . .
C5 C4 C3 112.6(6) . .
C5 C4 H4 123.7 . .
C3 C4 H4 123.7 . .
C4 C5 C6 128.5(5) . .
C4 C5 S1 111.6(4) . .
C6 C5 S1 119.8(4) . .
O4 C6 O3 124.8(5) . .
O4 C6 C5 117.0(5) . .
O3 C6 C5 118.2(5) . .
O1 Eu1 O2 138.32(15) . 3_767
O1 Eu1 O4 141.51(15) . 1_656
O2 Eu1 O4 77.37(14) 3_767 1_656
O1 Eu1 O3 99.35(16) . 4_666
O2 Eu1 O3 97.94(15) 3_767 4_666
O4 Eu1 O3 85.50(14) 1_656 4_666
O1 Eu1 O8 70.56(15) . .
O2 Eu1 O8 150.53(14) 3_767 .
O4 Eu1 O8 73.20(14) 1_656 .
O3 Eu1 O8 78.28(15) 4_666 .
O1 Eu1 O6 72.20(16) . 3_767
O2 Eu1 O6 75.90(15) 3_767 3_767
O4 Eu1 O6 144.53(15) 1_656 3_767
O3 Eu1 O6 75.61(14) 4_666 3_767
O8 Eu1 O6 129.63(14) . 3_767
O1 Eu1 O6 72.52(16) . .
O2 Eu1 O6 74.24(15) 3_767 .
O4 Eu1 O6 118.21(14) 1_656 .
O3 Eu1 O6 151.48(14) 4_666 .
O8 Eu1 O6 121.80(15) . .
O6 Eu1 O6 75.88(15) 3_767 .
O1 Eu1 O5 84.66(16) . .
O2 Eu1 O5 93.74(16) 3_767 .
O4 Eu1 O5 77.71(15) 1_656 .
O3 Eu1 O5 156.93(13) 4_666 .
O8 Eu1 O5 81.76(14) . .
O6 Eu1 O5 126.78(14) 3_767 .
O6 Eu1 O5 51.33(13) . .
O1 Eu1 Eu1 67.41(11) . 3_767
O2 Eu1 Eu1 70.91(10) 3_767 3_767
O4 Eu1 Eu1 144.22(10) 1_656 3_767
O3 Eu1 Eu1 114.51(10) 4_666 3_767
O8 Eu1 Eu1 137.46(11) . 3_767
O6 Eu1 Eu1 38.90(10) 3_767 3_767
O6 Eu1 Eu1 36.98(9) . 3_767
O5 Eu1 Eu1 88.10(9) . 3_767
O7 N1 O5 125.4(6) . .
O7 N1 O6 124.9(6) . .
O5 N1 O6 109.7(4) . .
C1 O1 Eu1 141.3(4) . .
C1 O2 Eu1 134.6(4) . 3_767
C6 O3 Eu1 136.0(4) . 4_465
C6 O4 Eu1 148.3(4) . 1_454
N1 O6 Eu1 153.5(4) . 3_767
N1 O6 Eu1 98.3(3) . .
Eu1 O6 Eu1 104.12(15) 3_767 .
N1 O5 Eu1 99.3(3) . .
Eu1 O8 H8A 119.9 . .
Eu1 O8 H8B 120.1 . .
H8A O8 H8B 120.0 . .
C2 S1 C5 91.3(3) . .

loop_
_geom_bond_atom_site_label_1
_geom_bond_atom_site_label_2
_geom_bond_distance
_geom_bond_site_symmetry_2
C1 O2 1.242(7) .
C1 O1 1.249(8) .
C1 C2 1.465(8) .
C2 C3 1.349(9) .
C2 S1 1.698(6) .
C3 C4 1.394(9) .
C3 H3 0.9300 .
C4 C5 1.355(8) .
C4 H4 0.9300 .
C5 C6 1.466(8) .
C5 S1 1.700(6) .
C6 O4 1.241(7) .
C6 O3 1.251(7) .
Eu1 O1 2.320(4) .
Eu1 O2 2.335(4) 3_767
Eu1 O4 2.335(4) 1_656
Eu1 O3 2.379(4) 4_666
Eu1 O8 2.391(4) .
Eu1 O6 2.401(4) 3_767
Eu1 O6 2.506(4) .
Eu1 O5 2.516(5) .
Eu1 Eu1 3.8708(5) 3_767
N1 O7 1.2532(10) .
N1 O5 1.306(7) .
N1 O6 1.354(7) .
O2 Eu1 2.335(4) 3_767
O3 Eu1 2.379(4) 4_465
O4 Eu1 2.335(4) 1_454
O6 Eu1 2.401(4) 3_767
O8 H8A 0.8500 .
O8 H8B 0.8499 .
